data_4504079
loop_
_publ_author_name
'Wang, Wen-Hai'
'Xi, Pei-Hua'
'Su, Xiao-Yu'
'Lan, Jing-Bo'
'Mao, Zhi-Hua'
'You, Jing-Song'
'Xie, Ru-Gang'

_publ_section_title
;
 Supramolecular Assemblies of Multifunctional Diimidazole and Dicarboxylic
 Acids via Various Hydrogen Bonds and X&#x00B7;&#x00B7;&#x00B7;\p (X = \p,
 CH) Interactions
;
_journal_issue 4
_journal_name_full 'Crystal Growth &amp; Design'
_journal_page_first 741
_journal_paper_doi 10.1021/cg060764b
_journal_volume 7
_journal_year 2007
_chemical_formula_sum 'C23 H22 N4 O5'
_chemical_formula_weight 434.45
_chemical_name_systematic
; 
 2,6-bis[(imidazol-1-yl)methyl]-4-methylphenol-isophthalic acid 
;
_space_group_IT_number 2
_symmetry_space_group_name_Hall '-P 1'
_symmetry_space_group_name_H-M 'P -1'
_atom_sites_solution_hydrogens geom
_atom_sites_solution_primary direct
_atom_sites_solution_secondary difmap
_audit_creation_method SHELXL-97
_cell_angle_alpha 107.28(4)
_cell_angle_beta 95.95(5)
_cell_angle_gamma 90.14(4)
_cell_formula_units_Z 2
_cell_length_a 7.319(4)
_cell_length_b 11.978(5)
_cell_length_c 12.368(8)
_cell_measurement_temperature 292(2)
_cell_volume 1029.1(10)
_computing_cell_refinement DIFRAC
_computing_data_collection 'DIFRAC (Gabe & White, 1993)'
_computing_data_reduction 'NRCVAX (Gabe et al., 1989)'
_computing_molecular_graphics 'MERCURY1.2 (Bruno et al., 2002)'
_computing_publication_material SHELXL-97
_computing_structure_refinement 'SHELXL-97 (Sheldrick, 1997)'
_computing_structure_solution 'SHELXS-97 (Sheldrick, 1997)'
_diffrn_ambient_temperature 292(2)
_diffrn_measured_fraction_theta_full 0.987
_diffrn_measured_fraction_theta_max 0.987
_diffrn_measurement_device_type CAD-4
_diffrn_measurement_method Omega/2-Theta
_diffrn_radiation_monochromator graphite
_diffrn_radiation_source 'fine-focus sealed tube'
_diffrn_radiation_type MoK\a
_diffrn_radiation_wavelength 0.71073
_diffrn_reflns_av_R_equivalents 0.0264
_diffrn_reflns_av_sigmaI/netI 0.0484
_diffrn_reflns_limit_h_max 8
_diffrn_reflns_limit_h_min -8
_diffrn_reflns_limit_k_max 14
_diffrn_reflns_limit_k_min -6
_diffrn_reflns_limit_l_max 13
_diffrn_reflns_limit_l_min -14
_diffrn_reflns_number 3619
_diffrn_reflns_theta_full 25.02
_diffrn_reflns_theta_max 25.02
_diffrn_reflns_theta_min 1.73
_diffrn_standards_decay_% 1.029
_diffrn_standards_interval_count 300
_diffrn_standards_number 3
_exptl_absorpt_coefficient_mu 0.101
_exptl_absorpt_correction_T_max 0.9752
_exptl_absorpt_correction_T_min 0.9655
_exptl_absorpt_correction_type none
_exptl_crystal_colour Colourless
_exptl_crystal_density_diffrn 1.402
_exptl_crystal_density_method 'not measured'
_exptl_crystal_description Block
_exptl_crystal_F_000 456
_exptl_crystal_size_max 0.35
_exptl_crystal_size_mid 0.30
_exptl_crystal_size_min 0.25
_refine_diff_density_max 0.624
_refine_diff_density_min -0.548
_refine_diff_density_rms 0.063
_refine_ls_extinction_method none
_refine_ls_goodness_of_fit_ref 1.086
_refine_ls_hydrogen_treatment mixed
_refine_ls_matrix_type full
_refine_ls_number_parameters 366
_refine_ls_number_reflns 3598
_refine_ls_number_restraints 0
_refine_ls_restrained_S_all 1.086
_refine_ls_R_factor_all 0.1057
_refine_ls_R_factor_gt 0.0610
_refine_ls_shift/su_max 0.016
_refine_ls_shift/su_mean 0.002
_refine_ls_structure_factor_coef Fsqd
_refine_ls_weighting_details 'w=1/[\s^2^(Fo^2^)+(0.1319P)^2^+0.1061P] where P=(Fo^2^+2Fc^2^)/3'
_refine_ls_weighting_scheme calc
_refine_ls_wR_factor_gt 0.1867
_refine_ls_wR_factor_ref 0.2150
_reflns_number_gt 2273
_reflns_number_total 3598
_reflns_threshold_expression >2sigma(I)
_cod_data_source_file cg060764bsi20061029_121505.cif
_cod_data_source_block 2
_cod_depositor_comments
;
The following automatic conversions were performed:

'_refine_ls_weighting_scheme' value 'calc
w=1/[\s^2^(Fo^2^)+(0.1319P)^2^+0.1061P] where P=(Fo^2^+2Fc^2^)/3' was
changed to 'calc'. New tag '_refine_ls_weighting_details' was
created. The value of the new tag was set to
'w=1/[\s^2^(Fo^2^)+(0.1319P)^2^+0.1061P] where P=(Fo^2^+2Fc^2^)/3'.

Automatic conversion script
Id: cif_fix_values 3143 2015-03-26 13:38:13Z robertas 
;
_cod_database_code 4504079

loop_
_symmetry_equiv_pos_as_xyz
'x, y, z'
'-x, -y, -z'

loop_
_atom_site_label
_atom_site_type_symbol
_atom_site_fract_x
_atom_site_fract_y
_atom_site_fract_z
_atom_site_U_iso_or_equiv
_atom_site_adp_type
_atom_site_occupancy
_atom_site_calc_flag
_atom_site_refinement_flags
O1 O 0.2516(4) 0.2890(2) 0.7516(2) 0.0539(7) Uani 1 d .
O2 O -0.6223(4) 0.7402(2) 0.9740(2) 0.0620(8) Uani 1 d .
O3 O -0.5122(3) 0.8268(2) 0.8570(2) 0.0555(7) Uani 1 d .
O4 O 0.0754(3) 0.6716(2) 0.7063(2) 0.0509(7) Uani 1 d .
O5 O 0.1818(3) 0.5068(2) 0.7296(2) 0.0566(7) Uani 1 d .
N1 N 0.1091(4) 0.0735(2) 0.8517(2) 0.0389(7) Uani 1 d .
N2 N -0.1443(4) 0.1214(3) 0.9295(2) 0.0454(7) Uani 1 d .
N3 N 0.4247(4) 0.3355(2) 0.5005(2) 0.0387(7) Uani 1 d .
N4 N 0.6791(4) 0.3459(2) 0.4283(3) 0.0464(7) Uani 1 d .
C1 C 0.2513(4) 0.1895(3) 0.6609(3) 0.0373(8) Uani 1 d .
C2 C 0.2667(4) 0.0842(3) 0.6870(3) 0.0395(8) Uani 1 d .
C3 C 0.2653(4) -0.0200(3) 0.6000(3) 0.0435(8) Uani 1 d .
C4 C 0.2477(4) -0.0240(3) 0.4858(3) 0.0426(8) Uani 1 d .
C5 C 0.2360(4) 0.0814(3) 0.4630(3) 0.0414(8) Uani 1 d .
C6 C 0.2387(4) 0.1888(3) 0.5475(3) 0.0378(8) Uani 1 d .
C7 C 0.2456(6) -0.1378(4) 0.3914(4) 0.0571(10) Uani 1 d .
C8 C 0.2878(5) 0.0826(4) 0.8088(3) 0.0451(9) Uani 1 d .
C9 C 0.0115(5) 0.1612(3) 0.9076(3) 0.0415(8) Uani 1 d .
C10 C -0.1468(5) 0.0023(3) 0.8839(3) 0.0469(9) Uani 1 d .
C11 C 0.0093(5) -0.0285(3) 0.8361(3) 0.0454(9) Uani 1 d .
C12 C 0.2374(5) 0.2974(3) 0.5109(3) 0.0434(8) Uani 1 d .
C13 C 0.5115(5) 0.2987(3) 0.4073(3) 0.0425(8) Uani 1 d .
C14 C 0.7013(6) 0.4151(3) 0.5393(4) 0.0534(10) Uani 1 d .
C15 C 0.5448(5) 0.4092(3) 0.5852(3) 0.0474(9) Uani 1 d .
C16 C -0.3724(5) 0.6571(3) 0.8822(3) 0.0515(9) Uani 1 d .
C17 C -0.3934(9) 0.5619(6) 0.9183(7) 0.154(4) Uani 1 d .
H17 H -0.4966 0.5539 0.9538 0.159(15) Uiso 1 calc R
C18 C -0.2638(11) 0.4766(7) 0.9033(10) 0.215(6) Uani 1 d .
H18 H -0.2802 0.4121 0.9289 0.159(15) Uiso 1 calc R
C19 C -0.1098(8) 0.4866(5) 0.8503(6) 0.124(3) Uani 1 d .
H19 H -0.0211 0.4301 0.8419 0.159(15) Uiso 1 calc R
C20 C -0.0890(5) 0.5796(3) 0.8107(3) 0.0470(9) Uani 1 d .
C21 C -0.2210(4) 0.6646(3) 0.8269(3) 0.0388(8) Uani 1 d .
C22 C -0.5129(5) 0.7499(3) 0.9035(3) 0.0435(8) Uani 1 d .
C23 C 0.0694(4) 0.5855(3) 0.7461(3) 0.0394(8) Uani 1 d .
H3 H 0.285(4) -0.093(3) 0.621(3) 0.045(9) Uiso 1 d .
H5 H 0.221(4) 0.086(3) 0.377(3) 0.039(9) Uiso 1 d .
H9 H 0.054(4) 0.240(3) 0.928(3) 0.028(8) Uiso 1 d .
H10 H -0.259(6) -0.046(4) 0.889(3) 0.067(12) Uiso 1 d .
H11 H 0.064(5) -0.103(3) 0.802(3) 0.052(10) Uiso 1 d .
H13 H 0.455(5) 0.247(3) 0.334(3) 0.052(10) Uiso 1 d .
H14 H 0.813(6) 0.462(4) 0.567(4) 0.073(13) Uiso 1 d .
H15 H 0.512(5) 0.441(3) 0.659(3) 0.042(9) Uiso 1 d .
H21 H -0.203(5) 0.736(3) 0.798(3) 0.051(10) Uiso 1 d .
H7A H 0.225(10) -0.127(6) 0.318(7) 0.16(3) Uiso 1 d .
H7B H 0.364(8) -0.172(5) 0.381(5) 0.107(18) Uiso 1 d .
H7C H 0.153(7) -0.191(4) 0.398(4) 0.095(17) Uiso 1 d .
H8A H 0.347(4) 0.151(3) 0.858(3) 0.035(9) Uiso 1 d .
H8B H 0.352(5) 0.021(3) 0.817(3) 0.052(11) Uiso 1 d .
H12A H 0.188(5) 0.361(3) 0.562(3) 0.055(10) Uiso 1 d .
H12B H 0.154(6) 0.283(3) 0.429(4) 0.065(12) Uiso 1 d .
H1O H 0.240(6) 0.366(4) 0.747(4) 0.079(14) Uiso 1 d .
H2O H -0.729(8) 0.801(5) 1.014(5) 0.108(18) Uiso 1 d .
H4O H 0.224(7) 0.658(4) 0.648(5) 0.112(18) Uiso 1 d .

loop_
_atom_site_aniso_label
_atom_site_aniso_U_11
_atom_site_aniso_U_22
_atom_site_aniso_U_33
_atom_site_aniso_U_23
_atom_site_aniso_U_13
_atom_site_aniso_U_12
O1 0.0733(18) 0.0445(15) 0.0461(15) 0.0124(12) 0.0193(13) 0.0120(12)
O2 0.0539(16) 0.0730(18) 0.0699(19) 0.0271(15) 0.0387(15) 0.0216(13)
O3 0.0525(15) 0.0496(15) 0.0701(18) 0.0204(13) 0.0247(13) 0.0130(11)
O4 0.0463(14) 0.0552(15) 0.0637(17) 0.0291(13) 0.0282(12) 0.0149(11)
O5 0.0526(15) 0.0489(14) 0.0762(19) 0.0219(13) 0.0323(13) 0.0195(12)
N1 0.0409(15) 0.0402(15) 0.0396(16) 0.0148(12) 0.0146(12) 0.0068(12)
N2 0.0414(16) 0.0526(18) 0.0453(18) 0.0166(14) 0.0137(14) 0.0073(13)
N3 0.0444(16) 0.0362(14) 0.0418(16) 0.0165(12) 0.0186(13) 0.0094(12)
N4 0.0451(17) 0.0459(16) 0.055(2) 0.0205(15) 0.0208(14) 0.0079(13)
C1 0.0295(16) 0.0427(18) 0.043(2) 0.0138(15) 0.0140(14) 0.0056(13)
C2 0.0275(16) 0.0503(19) 0.048(2) 0.0232(16) 0.0133(14) 0.0071(13)
C3 0.0384(19) 0.0425(19) 0.056(2) 0.0194(17) 0.0182(16) 0.0098(15)
C4 0.0286(16) 0.0467(19) 0.053(2) 0.0132(16) 0.0119(15) 0.0037(14)
C5 0.0303(17) 0.054(2) 0.042(2) 0.0147(16) 0.0093(14) 0.0042(14)
C6 0.0279(16) 0.0445(18) 0.048(2) 0.0204(16) 0.0144(14) 0.0083(13)
C7 0.050(2) 0.055(2) 0.060(3) 0.005(2) 0.014(2) 0.0046(19)
C8 0.0370(19) 0.055(2) 0.051(2) 0.024(2) 0.0155(17) 0.0101(17)
C9 0.049(2) 0.0363(19) 0.043(2) 0.0145(15) 0.0116(16) 0.0066(15)
C10 0.055(2) 0.047(2) 0.044(2) 0.0169(16) 0.0148(17) -0.0021(17)
C11 0.054(2) 0.0400(19) 0.046(2) 0.0143(16) 0.0158(17) 0.0061(16)
C12 0.0375(18) 0.049(2) 0.051(2) 0.0215(18) 0.0170(17) 0.0145(15)
C13 0.048(2) 0.0400(18) 0.047(2) 0.0192(16) 0.0195(17) 0.0099(15)
C14 0.053(2) 0.048(2) 0.060(3) 0.0148(19) 0.0143(19) 0.0009(18)
C15 0.055(2) 0.0427(19) 0.045(2) 0.0095(17) 0.0159(18) 0.0059(16)
C16 0.047(2) 0.057(2) 0.062(2) 0.0281(19) 0.0263(18) 0.0162(17)
C17 0.154(6) 0.140(5) 0.268(9) 0.162(6) 0.174(7) 0.102(5)
C18 0.198(8) 0.206(8) 0.398(14) 0.258(10) 0.247(9) 0.160(7)
C19 0.120(4) 0.119(4) 0.208(7) 0.127(5) 0.127(5) 0.086(4)
C20 0.046(2) 0.050(2) 0.054(2) 0.0228(17) 0.0241(17) 0.0128(16)
C21 0.0352(17) 0.0432(18) 0.0397(19) 0.0119(15) 0.0128(14) 0.0040(14)
C22 0.0403(19) 0.0446(19) 0.047(2) 0.0115(16) 0.0173(16) 0.0043(15)
C23 0.0383(18) 0.0413(18) 0.0392(19) 0.0102(15) 0.0127(14) 0.0065(15)

loop_
_atom_type_symbol
_atom_type_description
_atom_type_scat_dispersion_real
_atom_type_scat_dispersion_imag
_atom_type_scat_source
C C 0.0033 0.0016 'International Tables Vol C Tables 4.2.6.8 and 6.1.1.4'
H H 0.0000 0.0000 'International Tables Vol C Tables 4.2.6.8 and 6.1.1.4'
O O 0.0106 0.0060 'International Tables Vol C Tables 4.2.6.8 and 6.1.1.4'
N N 0.0061 0.0033 'International Tables Vol C Tables 4.2.6.8 and 6.1.1.4'

loop_
_geom_angle_atom_site_label_1
_geom_angle_atom_site_label_2
_geom_angle_atom_site_label_3
_geom_angle
C1 O1 H1O 126(3)
C22 O2 H2O 130(3)
C23 O4 H4O 107(2)
C9 N1 C11 107.4(3)
C9 N1 C8 126.9(3)
C11 N1 C8 125.7(3)
C9 N2 C10 106.5(3)
C13 N3 C15 107.8(3)
C13 N3 C12 125.1(3)
C15 N3 C12 127.0(3)
C13 N4 C14 107.7(3)
O1 C1 C6 124.1(3)
O1 C1 C2 116.4(3)
C6 C1 C2 119.5(3)
C3 C2 C1 119.7(3)
C3 C2 C8 119.6(3)
C1 C2 C8 120.7(3)
C2 C3 C4 122.2(3)
C2 C3 H3 118(2)
C4 C3 H3 120(2)
C5 C4 C3 116.7(3)
C5 C4 C7 121.3(4)
C3 C4 C7 121.9(3)
C4 C5 C6 123.4(3)
C4 C5 H5 121.2(17)
C6 C5 H5 115.4(17)
C1 C6 C5 118.5(3)
C1 C6 C12 123.8(3)
C5 C6 C12 117.7(3)
C4 C7 H7A 112(5)
C4 C7 H7B 115(3)
H7A C7 H7B 96(5)
C4 C7 H7C 111(3)
H7A C7 H7C 108(5)
H7B C7 H7C 114(4)
N1 C8 C2 112.4(3)
N1 C8 H8A 106(2)
C2 C8 H8A 112(2)
N1 C8 H8B 106(2)
C2 C8 H8B 111(2)
H8A C8 H8B 108(3)
N2 C9 N1 110.6(3)
N2 C9 H9 127.3(18)
N1 C9 H9 122.1(18)
C11 C10 N2 108.9(3)
C11 C10 H10 132(2)
N2 C10 H10 119(2)
C10 C11 N1 106.5(3)
C10 C11 H11 134(2)
N1 C11 H11 119(2)
N3 C12 C6 111.5(3)
N3 C12 H12A 106(2)
C6 C12 H12A 114(2)
N3 C12 H12B 109(2)
C6 C12 H12B 111(2)
H12A C12 H12B 106(3)
N4 C13 N3 109.6(3)
N4 C13 H13 126(2)
N3 C13 H13 124(2)
C15 C14 N4 108.4(4)
C15 C14 H14 133(3)
N4 C14 H14 119(3)
C14 C15 N3 106.5(3)
C14 C15 H15 132(2)
N3 C15 H15 121(2)
C17 C16 C21 118.2(3)
C17 C16 C22 119.5(3)
C21 C16 C22 122.4(3)
C16 C17 C18 121.0(4)
C16 C17 H17 119.5
C18 C17 H17 119.5
C17 C18 C19 120.4(5)
C17 C18 H18 119.8
C19 C18 H18 119.8
C20 C19 C18 119.5(4)
C20 C19 H19 120.3
C18 C19 H19 120.3
C19 C20 C21 119.2(3)
C19 C20 C23 119.4(3)
C21 C20 C23 121.4(3)
C16 C21 C20 121.8(3)
C16 C21 H21 119(2)
C20 C21 H21 119(2)
O3 C22 O2 126.1(3)
O3 C22 C16 120.3(3)
O2 C22 C16 113.5(3)
O5 C23 O4 123.6(3)
O5 C23 C20 120.2(3)
O4 C23 C20 116.1(3)

loop_
_geom_bond_atom_site_label_1
_geom_bond_atom_site_label_2
_geom_bond_distance
O1 C1 1.372(4)
O1 H1O 0.94(5)
O2 C22 1.273(4)
O2 H2O 1.12(6)
O3 C22 1.222(4)
O4 C23 1.270(4)
O4 H4O 1.35(5)
O5 C23 1.238(4)
N1 C9 1.330(4)
N1 C11 1.374(4)
N1 C8 1.477(4)
N2 C9 1.319(4)
N2 C10 1.368(5)
N3 C13 1.334(4)
N3 C15 1.380(5)
N3 C12 1.473(4)
N4 C13 1.317(5)
N4 C14 1.369(5)
C1 C6 1.394(5)
C1 C2 1.394(5)
C2 C3 1.384(5)
C2 C8 1.504(5)
C3 C4 1.391(5)
C3 H3 0.99(4)
C4 C5 1.373(5)
C4 C7 1.508(5)
C5 C6 1.395(5)
C5 H5 1.08(3)
C6 C12 1.498(5)
C7 H7A 0.95(8)
C7 H7B 0.96(6)
C7 H7C 0.96(5)
C8 H8A 0.93(3)
C8 H8B 0.90(4)
C9 H9 0.94(3)
C10 C11 1.343(5)
C10 H10 1.02(4)
C11 H11 0.98(4)
C12 H12A 0.94(4)
C12 H12B 1.09(4)
C13 H13 0.98(4)
C14 C15 1.341(5)
C14 H14 0.96(4)
C15 H15 0.93(4)
C16 C17 1.357(6)
C16 C21 1.377(5)
C16 C22 1.500(5)
C17 C18 1.380(7)
C17 H17 0.9300
C18 C19 1.383(6)
C18 H18 0.9300
C19 C20 1.357(6)
C19 H19 0.9300
C20 C21 1.391(5)
C20 C23 1.487(5)
C21 H21 1.03(4)

loop_
_geom_hbond_atom_site_label_D
_geom_hbond_atom_site_label_H
_geom_hbond_atom_site_label_A
_geom_hbond_distance_DH
_geom_hbond_distance_HA
_geom_hbond_distance_DA
_geom_hbond_angle_DHA
_geom_hbond_site_symmetry_A
O1 H1O O5 0.94(5) 1.81(5) 2.746(4) 171(4) .
O2 H2O N2 1.12(6) 1.41(6) 2.520(4) 177(5) 2_467

loop_
_cod_related_entry_id
_cod_related_entry_database
_cod_related_entry_code
1 ChemSpider 30661445
